data_4114976
loop_
_publ_author_name
'Akikazu Matsumoto'
'Toshihiro Tanaka'
'Takashi Tsubouchi'
'Kohji Tashiro'
'Seishi Saragai'
'Shinsuke Nakamoto'

_publ_section_title
;
 Crystal Engineering for Topochemical Polymerization of Muconic Esters
 Using Halogen-Halogen and CH/\p Interactions as Weak Intermolecular
 Interactions
;
_journal_name_full 'Journal of the American Chemical Society'
_journal_page_first 8891
_journal_page_last 8902
_journal_paper_doi 10.1021/ja0205333
_journal_volume 124
_journal_year 2002
_chemical_compound_source 'Local laboratory'
_chemical_formula_sum 'C20 H18 O4'
_chemical_formula_weight 322.38
_space_group_IT_number 4
_symmetry_cell_setting monoclinic
_symmetry_space_group_name_Hall 'P 2yb'
_symmetry_space_group_name_H-M 'P 1 21 1'
_atom_type_scat_source 'D.Waasmaier&A.Kirfel,Acta Cryst.1995,A51, 416-431'
_cell_angle_alpha 90.000(0)
_cell_angle_beta 104.683(60)
_cell_angle_gamma 90.000(0)
_cell_formula_units_Z 2
_cell_length_a 9.152(22)
_cell_length_b 5.706(6)
_cell_length_c 16.959(24)
_cell_measurement_reflns_used 4942
_cell_measurement_temperature 298
_cell_measurement_theta_max 32.94
_cell_measurement_theta_min 1
_cell_volume 857(3)
_computing_data_collection 'DIP Image plate'
_computing_data_reduction maXus
_computing_molecular_graphics maXus
_computing_publication_material maXus
_computing_structure_refinement maXus
_computing_structure_solution maXus
_diffrn_measurement_device 'DIP Image plate'
_diffrn_orient_matrix_type X=UH
_diffrn_orient_matrix_UB_11 0.07153
_diffrn_orient_matrix_UB_12 0.00000
_diffrn_orient_matrix_UB_13 0.00000
_diffrn_orient_matrix_UB_21 0.00000
_diffrn_orient_matrix_UB_22 0.06766
_diffrn_orient_matrix_UB_23 0.00000
_diffrn_orient_matrix_UB_31 0.00000
_diffrn_orient_matrix_UB_32 0.00000
_diffrn_orient_matrix_UB_33 0.19577
_diffrn_radiation_type xray
_diffrn_radiation_wavelength 0.71073
_diffrn_reflns_limit_h_max 12
_diffrn_reflns_limit_h_min 0
_diffrn_reflns_limit_k_max 5
_diffrn_reflns_limit_k_min 0
_diffrn_reflns_limit_l_max 25
_diffrn_reflns_limit_l_min -28
_diffrn_reflns_number 2038
_diffrn_reflns_theta_max 32.94
_exptl_absorpt_coefficient_mu 0.86
_exptl_absorpt_correction_type none
_exptl_crystal_colour Colourless
_exptl_crystal_density_diffrn 1.250
_exptl_crystal_density_meas ?
_exptl_crystal_description Needle
_exptl_crystal_size_max 0.5
_exptl_crystal_size_mid 0.3
_exptl_crystal_size_min 0.3
_refine_diff_density_max 0.11
_refine_diff_density_min -0.14
_refine_ls_extinction_method none
_refine_ls_goodness_of_fit_obs 1.060
_refine_ls_hydrogen_treatment refall
_refine_ls_number_parameters 288
_refine_ls_number_reflns 1358
_refine_ls_R_factor_obs 0.0385
_refine_ls_shift/esd_max 0.0007
_refine_ls_shift/esd_mean 0.0001
_refine_ls_structure_factor_coef F^2^
_refine_ls_weighting_scheme 'Count statistics'
_refine_ls_wR_factor_obs 0.0402
_reflns_number_observed 1358
_reflns_number_total 2038
_reflns_observed_criterion refl_observed_if_I_>_3.00_sigma(I)
_cod_data_source_file ja0205333_s12.cif
_cod_data_source_block ee-1-I
_cod_depositor_comments
;
The following automatic conversions were performed:

'_exptl_crystal_density_meas' value 'none' was changed to '?' - the
value is perceived as not measured.

Automatic conversion script
Id: cif_fix_values 3008 2015-01-20 13:52:24Z robertas 
;
_cod_original_cell_volume 856.70(56)
_cod_original_sg_symbol_H-M 'P 21'
_cod_original_formula_sum 'C20 H18 O4     '
_cod_database_code 4114976

loop_
_symmetry_equiv_pos_as_xyz
+X,+Y,+Z
-X,+Y+0.5,-Z

loop_
_atom_site_aniso_label
_atom_site_aniso_U_11
_atom_site_aniso_U_22
_atom_site_aniso_U_33
_atom_site_aniso_U_12
_atom_site_aniso_U_13
_atom_site_aniso_U_23
O1 0.0593(4) 0.0649(5) 0.0574(4) -.0050(4) 0.0282(4) -.0003(3)
O2 0.0947(6) 0.0510(5) 0.0875(6) 0.0112(4) 0.0492(5) 0.0063(4)
O3 0.0840(5) 0.0472(4) 0.0592(5) 0.0081(3) 0.0387(4) 0.0078(3)
O4 0.1234(8) 0.0510(6) 0.1028(7) 0.0099(5) 0.0720(6) 0.0013(4)
C5 0.0564(7) 0.0431(6) 0.0517(6) -.0030(5) 0.0215(5) -.0047(4)
C6 0.0537(7) 0.0413(6) 0.0581(7) -.0045(5) 0.0217(5) -.0073(5)
C7 0.0472(6) 0.0525(7) 0.0529(7) 0.0002(4) 0.0192(5) -.0009(5)
C8 0.0581(8) 0.0839(9) 0.0583(7) 0.0055(6) 0.0244(6) 0.0213(6)
C9 0.0594(6) 0.0489(6) 0.0434(5) 0.0052(5) 0.0238(5) 0.0090(4)
C10 0.0893(9) 0.0531(7) 0.0658(7) 0.0134(7) 0.0417(7) 0.0076(5)
C11 0.103(1) 0.0564(8) 0.0631(8) -.0225(8) 0.0287(7) -.0073(6)
C12 0.0709(9) 0.0758(9) 0.0633(8) -.0095(7) 0.0144(6) 0.0002(6)
C13 0.0605(8) 0.0684(8) 0.0697(8) 0.0074(6) 0.0167(6) 0.0050(6)
C14 0.0636(7) 0.0455(6) 0.0527(6) 0.0025(5) 0.0187(5) -.0005(4)
C15 0.0535(6) 0.0455(6) 0.0560(6) -.0042(4) 0.0202(5) -.0036(4)
C16 0.0659(8) 0.0443(7) 0.0591(7) 0.0016(5) 0.0289(6) -.0025(5)
C17 0.0578(6) 0.0488(6) 0.0567(6) 0.0028(5) 0.0263(5) -.0010(5)
C18 0.0823(9) 0.0496(7) 0.0562(7) 0.0033(6) 0.0312(7) 0.0087(5)
C19 0.0552(6) 0.0525(7) 0.0417(5) 0.0021(5) 0.0137(5) 0.0042(4)
C20 0.0809(9) 0.0628(8) 0.0585(7) -.0177(6) 0.0248(7) -.0056(5)
C21 0.088(1) 0.103(1) 0.0678(9) -.0224(8) 0.0379(8) -.0046(8)
C22 0.0832(9) 0.098(1) 0.0516(7) 0.0118(8) 0.0270(7) -.0017(7)
C23 0.092(1) 0.0631(8) 0.0553(7) 0.0037(7) 0.0181(7) -.0090(5)
C24 0.0729(8) 0.0596(7) 0.0595(7) -.0071(6) 0.0227(6) -.0008(5)

loop_
_atom_site_label
_atom_site_fract_x
_atom_site_fract_y
_atom_site_fract_z
_atom_site_U_iso_or_equiv
_atom_site_occupancy
_atom_site_thermal_displace_type
O1 0.85920(8) 0.2(2) 0.41980(5) 0.0607(4) 1.00 Uij
O2 0.9563(1) -0.0460(2) 0.34940(6) 0.0775(5) 1.00 Uij
O3 1.21650(9) 0.6854(2) 0.04600(5) 0.0632(4) 1.00 Uij
O4 1.1152(1) 0.9339(2) 0.11890(6) 0.0911(6) 1.00 Uij
C5 1.0178(1) 0.3403(2) 0.25300(7) 0.0509(5) 1.00 Uij
C6 0.9583(1) 0.3587(3) 0.31600(7) 0.0516(5) 1.00 Uij
C7 0.9267(1) 0.1550(2) 0.36130(7) 0.0514(5) 1.00 Uij
C8 0.8085(1) 0.0330(3) 0.46650(8) 0.0672(7) 1.00 Uij
C9 0.6479(1) -0.0287(2) 0.42690(6) 0.0508(5) 1.00 Uij
C10 0.6084(2) -0.2396(2) 0.38500(8) 0.0692(7) 1.00 Uij
C11 0.4572(2) -0.2875(3) 0.34820(8) 0.0754(8) 1.00 Uij
C12 0.3470(2) -0.1324(3) 0.35350(8) 0.0718(8) 1.00 Uij
C13 0.3849(1) 0.0730(3) 0.39430(8) 0.0677(7) 1.00 Uij
C14 0.5334(1) 0.1242(2) 0.43100(7) 0.0549(6) 1.00 Uij
C15 1.0484(1) 0.5395(3) 0.20710(7) 0.0523(5) 1.00 Uij
C16 1.1143(1) 0.5268(2) 0.14640(7) 0.0567(6) 1.00 Uij
C17 1.1463(1) 0.7368(2) 0.10380(7) 0.0547(6) 1.00 Uij
C18 1.2550(2) 0.8797(3) 0.00080(8) 0.0631(7) 1.00 Uij
C19 1.3163(1) 0.7891(2) -0.06700(6) 0.0508(5) 1.00 Uij
C20 1.4189(1) 0.9228(3) -0.09380(8) 0.0684(7) 1.00 Uij
C21 1.4745(2) 0.8505(3) -0.15810(9) 0.0862(9) 1.00 Uij
C22 1.4288(2) 0.6438(3) -0.19690(8) 0.0783(9) 1.00 Uij
C23 1.3276(2) 0.5068(2) -0.17020(8) 0.0718(7) 1.00 Uij
C24 1.2710(2) 0.5777(3) -0.10640(8) 0.0650(7) 1.00 Uij
H5 1.043(1) 0.194(3) 0.2379(7) 0.067(3) 1.00 Uiso
H6 0.935(1) 0.483(2) 0.3316(7) 0.051(3) 1.00 Uiso
H8A 0.811(1) 0.123(2) 0.5242(8) 0.075(4) 1.00 Uiso
H8B 0.876(1) -0.100(2) 0.4694(7) 0.063(3) 1.00 Uiso
H10 0.689(2) -0.338(3) 0.3811(9) 0.092(4) 1.00 Uiso
H11 0.424(2) -0.427(3) 0.318(1) 0.110(5) 1.00 Uiso
H12 0.231(2) -0.177(2) 0.3315(9) 0.095(4) 1.00 Uiso
H13 0.301(1) 0.198(3) 0.3958(8) 0.085(4) 1.00 Uiso
H14 0.559(1) 0.274(2) 0.4612(7) 0.067(3) 1.00 Uiso
H15 1.015(1) 0.691(3) 0.2238(7) 0.070(4) 1.00 Uiso
H16 1.146(1) 0.387(3) 0.1294(8) 0.081(4) 1.00 Uiso
H18A 1.331(1) 0.986(3) 0.0406(9) 0.095(4) 1.00 Uiso
H18B 1.161(2) 0.955(3) -0.017(1) 0.096(5) 1.00 Uiso
H20 1.443(2) 1.077(3) -0.0685(9) 0.097(4) 1.00 Uiso
H21 1.543(2) 0.962(4) -0.181(1) 0.140(7) 1.00 Uiso
H22 1.465(1) 0.609(3) -0.2425(9) 0.090(4) 1.00 Uiso
H23 1.291(2) 0.353(3) -0.199(1) 0.106(4) 1.00 Uiso
H24 1.202(1) 0.491(3) -0.0848(9) 0.090(5) 1.00 Uiso

loop_
_geom_angle_atom_site_label_1
_geom_angle_atom_site_label_2
_geom_angle_atom_site_label_3
_geom_angle
C17 O3 C18 116.7(2)
C6 C5 C15 123.3(2)
C5 C6 C7 122.6(2)
O1 C7 O2 123.1(564)
O1 C7 C6 111.1(564)
O2 C7 C6 125.8(2)
C8 C9 C10 122.0(2)
C8 C9 C14 120.1(2)
C10 C9 C14 117.9(2)
C9 C10 C11 119.7(2)
C10 C11 C12 120.7(2)
C11 C12 C13 119.7(2)
C12 C13 C14 120.6(2)
C9 C14 C13 121.3(2)
C5 C15 C16 124.5(2)
C15 C16 C17 121.8(2)
O3 C17 O4 123.1(2)
O3 C17 C16 112.1(2)
O4 C17 C16 124.8(2)
O3 C18 C19 109.5(2)
C18 C19 C20 119.0(2)
C18 C19 C24 123.1(2)
C20 C19 C24 117.9(2)
C19 C20 C21 121.1(2)
C20 C21 C22 120.7(2)
C21 C22 C23 118.9(2)
C22 C23 C24 120.8(2)
C19 C24 C23 120.5(2)
C6 C5 H5 118.8(8)
C15 C5 H5 117.8(8)
C5 C6 H6 122.5(9)
C7 C6 H6 114.9(9)
C9 C8 H8B 112.2(8)
C9 C10 H10 116.3(10)
C11 C10 H10 123.8(10)
C10 C11 H11 123.2(10)
C12 C11 H11 116.1(10)
C5 C15 H15 114.9(8)
C16 C15 H15 120.6(8)
C15 C16 H16 122.4(9)
C17 C16 H16 115.7(9)
O3 C18 H18B 101.4(10)
C19 C18 H18B 113.4(10)
C19 C20 H20 116.6(9)
C21 C20 H20 122.1(9)
C21 C22 H22 117.0(10)
C23 C22 H22 124.0(10)
C19 C24 H24 114.5(10)
C23 C24 H24 124.9(10)

loop_
_geom_bond_atom_site_label_1
_geom_bond_atom_site_label_2
_geom_bond_distance
O1 C7 1.35(38)
O2 C7 1.207(2)
O3 C17 1.334(2)
O3 C18 1.441(2)
O4 C17 1.203(2)
C5 C6 1.321(2)
C5 C15 1.445(2)
C6 C7 1.462(2)
C8 C9 1.495(2)
C9 C10 1.398(2)
C9 C14 1.379(2)
C10 C11 1.393(3)
C11 C12 1.362(3)
C12 C13 1.361(3)
C13 C14 1.375(2)
C15 C16 1.320(2)
C16 C17 1.467(2)
C18 C19 1.494(2)
C19 C20 1.374(2)
C19 C24 1.390(2)
C20 C21 1.378(3)
C21 C22 1.364(3)
C22 C23 1.374(3)
C23 C24 1.374(2)
C5 H5 0.92(2)
C6 H6 0.80(2)
C8 H8B 0.97(2)
C10 H10 0.95(2)
C11 H11 0.95(2)
C15 H15 0.98(2)
C16 H16 0.92(2)
C18 H18B 0.94(2)
C20 H20 0.98(2)
C22 H22 0.94(2)
C24 H24 0.94(2)

loop_
_geom_contact_atom_site_label_1
_geom_contact_atom_site_label_2
_geom_contact_distance
_geom_contact_site_symmetry_1
_geom_contact_site_symmetry_2
O2 C6 3.444(2) 1_555 1_545
O2 C23 3.475(2) 1_555 2_745
O2 H6 2.71(1) 1_555 1_545
O2 H12 2.72(1) 1_555 1_655
O4 C5 3.517(2) 1_555 1_565
O4 C16 3.415(2) 1_555 1_565
O4 H5 2.72(1) 1_555 1_565
O4 H16 2.60(2) 1_555 1_565
C5 C13 3.908(2) 1_555 1_655
C5 C19 3.807(1) 1_555 2_745
C5 C23 3.652(2) 1_555 2_745
C5 C24 3.476(2) 1_555 2_745
C5 H13 3.17(1) 1_555 1_655
C6 C8 3.893(2) 1_555 2_756
C6 C22 3.809(2) 1_555 2_745
C6 C23 3.703(2) 1_555 2_745
C6 C24 3.978(2) 1_555 2_745
C7 C8 3.933(2) 1_555 2_756
C7 C22 3.710(2) 1_555 2_745
C7 C23 3.579(2) 1_555 2_745
C9 C13 3.862(2) 1_555 2_646
C9 C14 3.809(2) 1_555 2_646
C9 C22 3.910(2) 1_555 2_745
C9 H22 3.13(1) 1_555 2_745
C10 C13 3.878(2) 1_555 2_646
C10 C14 3.812(2) 1_555 1_545
C10 C14 3.752(2) 1_555 2_646
C10 C22 3.811(2) 1_555 2_745
C10 H14 3.14(1) 1_555 1_545
C10 H22 3.07(2) 1_555 2_745
C11 C13 3.824(2) 1_555 1_545
C11 C14 3.637(2) 1_555 1_545
C11 C14 3.758(2) 1_555 2_646
C11 C22 3.884(2) 1_555 2_745
C11 H14 3.15(1) 1_555 1_545
C11 H21 3.18(2) 1_555 2_735
C11 H22 3.08(2) 1_555 2_745
C12 C14 3.802(2) 1_555 2_646
C12 C15 3.701(2) 1_555 1_445
C12 H8A 3.14(1) 1_555 2_646
C12 H14 3.09(1) 1_555 2_646
C12 H22 3.17(1) 1_555 2_745
C13 C14 3.843(2) 1_555 2_646
C13 H11 3.19(2) 1_555 1_565
C13 H14 2.92(1) 1_555 2_646
C14 C14 3.836(2) 1_555 2_646
C14 C14 3.836(2) 1_555 2_656
C14 H14 2.97(1) 1_555 2_646
C15 C19 3.848(2) 1_555 2_745
C15 C24 3.984(2) 1_555 2_745
C15 H12 2.84(1) 1_555 1_665
C16 C18 3.753(2) 1_555 2_745
C16 C21 3.852(2) 1_555 2_845
C16 H18B 2.92(1) 1_555 2_745
C16 H21 3.07(2) 1_555 2_845
C18 C20 3.976(2) 1_555 2_845
C19 C20 3.785(2) 1_555 2_845
C19 H20 3.01(1) 1_555 2_845
C20 C23 3.596(2) 1_555 1_565
C20 C24 3.962(2) 1_555 1_565
C20 C24 3.934(2) 1_555 2_855
C20 H23 3.09(2) 1_555 1_565
C21 C23 3.967(2) 1_555 1_565
C21 H18A 3.11(1) 1_555 2_845
C22 H18A 3.12(1) 1_555 2_845
C23 H20 3.03(2) 1_555 1_545
O2 C6 3.444(2) 1_555 1_545
O2 C23 3.475(2) 1_555 2_745
O2 H6 2.71(1) 1_555 1_545
O2 H12 2.72(1) 1_555 1_655
O4 C5 3.517(2) 1_555 1_565
O4 C16 3.415(2) 1_555 1_565
O4 H5 2.72(1) 1_555 1_565
O4 H16 2.60(2) 1_555 1_565
C5 C13 3.908(2) 1_555 1_655
C5 C19 3.807(1) 1_555 2_745
C5 C23 3.652(2) 1_555 2_745
C5 C24 3.476(2) 1_555 2_745
C5 H13 3.17(1) 1_555 1_655
C6 C8 3.893(2) 1_555 2_756
C6 C22 3.809(2) 1_555 2_745
C6 C23 3.703(2) 1_555 2_745
C6 C24 3.978(2) 1_555 2_745
C7 C8 3.933(2) 1_555 2_756
C7 C22 3.710(2) 1_555 2_745
C7 C23 3.579(2) 1_555 2_745
C9 C13 3.862(2) 1_555 2_646
C9 C14 3.809(2) 1_555 2_646
C9 C22 3.910(2) 1_555 2_745
C9 H22 3.13(1) 1_555 2_745
C10 C13 3.878(2) 1_555 2_646
C10 C14 3.812(2) 1_555 1_545
C10 C14 3.752(2) 1_555 2_646
C10 C22 3.811(2) 1_555 2_745
C10 H14 3.14(1) 1_555 1_545
C10 H22 3.07(2) 1_555 2_745
C11 C13 3.824(2) 1_555 1_545
C11 C14 3.637(2) 1_555 1_545
C11 C14 3.758(2) 1_555 2_646
C11 C22 3.884(2) 1_555 2_745
C11 H14 3.15(1) 1_555 1_545
C11 H21 3.18(2) 1_555 2_735
C11 H22 3.08(2) 1_555 2_745
C12 C14 3.802(2) 1_555 2_646
C12 C15 3.701(2) 1_555 1_445
C12 H8A 3.14(1) 1_555 2_646
C12 H14 3.09(1) 1_555 2_646
C12 H22 3.17(1) 1_555 2_745
C13 C14 3.843(2) 1_555 2_646
C13 H11 3.19(2) 1_555 1_565
C13 H14 2.92(1) 1_555 2_646
C14 C14 3.836(2) 1_555 2_646
C14 C14 3.836(2) 1_555 2_656
C14 H14 2.97(1) 1_555 2_646
C15 C19 3.848(2) 1_555 2_745
C15 C24 3.984(2) 1_555 2_745
C15 H12 2.84(1) 1_555 1_665
C16 C18 3.753(2) 1_555 2_745
C16 C21 3.852(2) 1_555 2_845
C16 H18B 2.92(1) 1_555 2_745
C16 H21 3.07(2) 1_555 2_845
C18 C20 3.976(2) 1_555 2_845
C19 C20 3.785(2) 1_555 2_845
C19 H20 3.01(1) 1_555 2_845
C20 C23 3.596(2) 1_555 1_565
C20 C24 3.962(2) 1_555 1_565
C20 C24 3.934(2) 1_555 2_855
C20 H23 3.09(2) 1_555 1_565
C21 C23 3.967(2) 1_555 1_565
C21 H18A 3.11(1) 1_555 2_845
C22 H18A 3.12(1) 1_555 2_845
C23 H20 3.03(2) 1_555 1_545

loop_
_geom_torsion_atom_site_label_1
_geom_torsion_atom_site_label_2
_geom_torsion_atom_site_label_3
_geom_torsion_atom_site_label_4
_geom_torsion
C18 O3 C17 O4 0.0(2)
C18 O3 C17 C16 -179.3(2)
C17 O3 C18 C19 -173.6(2)
C15 C5 C6 C7 179.4(2)
C6 C5 C15 C16 176.6(3)
C5 C6 C7 O1 -176.8(365)
C5 C6 C7 O2 3.4(2)
C8 C9 C10 C11 -179.1(2)
C8 C9 C14 C13 179.2(2)
C14 C9 C10 C11 0.8(2)
C10 C9 C14 C13 -0.8(2)
C9 C10 C11 C12 -0.9(2)
C10 C11 C12 C13 0.8(2)
C11 C12 C13 C14 -0.7(2)
C12 C13 C14 C9 0.7(2)
C5 C15 C16 C17 -178.1(2)
C15 C16 C17 O3 178.4(2)
C15 C16 C17 O4 -0.8(2)
O3 C18 C19 C20 -151.0(2)
O3 C18 C19 C24 31.0(2)
C18 C19 C20 C21 -177.6(2)
C18 C19 C24 C23 177.8(2)
C24 C19 C20 C21 0.4(2)
C20 C19 C24 C23 -0.1(2)
C19 C20 C21 C22 0.0(2)
C20 C21 C22 C23 -0.8(2)
C21 C22 C23 C24 1.1(2)
C22 C23 C24 C19 -0.6(2)
C17 O3 C18 H18B -53.5(10)
C15 C5 C6 H6 1.1(10)
C6 C5 C15 H15 -3.9(9)
H5 C5 C6 C7 -1.9(10)
H5 C5 C6 H6 179.8(14)
H5 C5 C15 C16 -2.1(10)
H5 C5 C15 H15 177.4(13)
H6 C6 C7 O1 1.6(365)
H6 C6 C7 O2 -178.1(10)
H8B C8 C9 C10 -12.1(8)
H8B C8 C9 C14 167.9(8)
C8 C9 C10 H10 -2.5(11)
C14 C9 C10 H10 177.5(11)
C9 C10 C11 H11 178.8(13)
H10 C10 C11 C12 -177.2(12)
H10 C10 C11 H11 2.5(17)
H11 C11 C12 C13 -178.9(12)
C5 C15 C16 H16 -0.6(11)
H15 C15 C16 C17 2.4(9)
H15 C15 C16 H16 180.0(14)
H16 C16 C17 O3 0.7(10)
H16 C16 C17 O4 -178.5(11)
H18B C18 C19 C20 96.6(11)
H18B C18 C19 C24 -81.4(11)
C18 C19 C20 H20 -3.2(10)
C18 C19 C24 H24 -3.5(10)
C24 C19 C20 H20 174.9(10)
C20 C19 C24 H24 178.5(10)
H20 C20 C21 C22 -174.1(11)
C20 C21 C22 H22 175.6(11)
H22 C22 C23 C24 -175.1(11)
C22 C23 C24 H24 -179.1(11)

loop_
_cod_related_entry_id
_cod_related_entry_database
_cod_related_entry_code
1 ChemSpider 21196159
